data_4037015
loop_
_publ_author_name
'Liu, Jiaming'
'Ye, Weijian'
'Qing, Xushun'
'Wang, Cunde'

_publ_section_title
;
 Solvent-Free DABCO-Mediated [3 + 2] Cycloadditions of Donor-Acceptor
 Cyclopropanes with Aldehydes: Strategy for Synthesis of Fully Substituted
 Furans.
;
_journal_issue 17
_journal_name_full 'The Journal of organic chemistry'
_journal_page_first 7970
_journal_page_last 7976
_journal_paper_doi 10.1021/acs.joc.6b01259
_journal_volume 81
_journal_year 2016
_chemical_formula_moiety 'C26 H21 N O'
_chemical_formula_sum 'C26 H21 N O'
_chemical_formula_weight 363.44
_space_group_IT_number 14
_space_group_name_Hall '-P 2ybc'
_space_group_name_H-M_alt 'P 1 21/c 1'
_symmetry_cell_setting monoclinic
_symmetry_space_group_name_H-M 'P 1 21/c 1'
_atom_sites_solution_hydrogens geom
_atom_sites_solution_primary direct
_atom_sites_solution_secondary difmap
_audit_creation_method SHELXL-97
_cell_angle_alpha 90.00
_cell_angle_beta 103.099(2)
_cell_angle_gamma 90.00
_cell_formula_units_Z 4
_cell_length_a 16.5230(8)
_cell_length_b 5.8117(3)
_cell_length_c 21.7152(10)
_cell_measurement_reflns_used 5248
_cell_measurement_temperature 296
_cell_measurement_theta_max 24.90
_cell_measurement_theta_min 2.53
_cell_volume 2030.98(17)
_computing_cell_refinement 'Bruker SMART'
_computing_data_collection 'Bruker SMART'
_computing_data_reduction 'Bruker SAINT'
_computing_molecular_graphics 'Bruker SHELXTL'
_computing_publication_material 'Bruker SHELXTL'
_computing_structure_refinement 'Bruker SHELXTL'
_computing_structure_solution 'Bruker SHELXTL'
_diffrn_ambient_temperature 296
_diffrn_measured_fraction_theta_full 0.988
_diffrn_measured_fraction_theta_max 0.988
_diffrn_measurement_device_type 'CCD area detector'
_diffrn_measurement_method 'phi and omega scans'
_diffrn_radiation_monochromator graphite
_diffrn_radiation_source 'sealed tube'
_diffrn_radiation_type MoK\a
_diffrn_radiation_wavelength 0.71073
_diffrn_reflns_av_R_equivalents 0.0552
_diffrn_reflns_av_sigmaI/netI 0.0667
_diffrn_reflns_limit_h_max 17
_diffrn_reflns_limit_h_min -21
_diffrn_reflns_limit_k_max 7
_diffrn_reflns_limit_k_min -7
_diffrn_reflns_limit_l_max 28
_diffrn_reflns_limit_l_min -27
_diffrn_reflns_number 20049
_diffrn_reflns_theta_full 27.52
_diffrn_reflns_theta_max 27.52
_diffrn_reflns_theta_min 1.27
_exptl_absorpt_coefficient_mu 0.072
_exptl_crystal_colour yellow
_exptl_crystal_density_diffrn 1.189
_exptl_crystal_density_method 'not measured'
_exptl_crystal_description block
_exptl_crystal_F_000 768
_exptl_crystal_size_max 0.35
_exptl_crystal_size_mid 0.33
_exptl_crystal_size_min 0.3
_refine_diff_density_max 0.228
_refine_diff_density_min -0.220
_refine_diff_density_rms 0.043
_refine_ls_extinction_method none
_refine_ls_goodness_of_fit_ref 1.019
_refine_ls_hydrogen_treatment mixed
_refine_ls_matrix_type full
_refine_ls_number_parameters 255
_refine_ls_number_reflns 4627
_refine_ls_number_restraints 0
_refine_ls_restrained_S_all 1.019
_refine_ls_R_factor_all 0.1182
_refine_ls_R_factor_gt 0.0506
_refine_ls_shift/su_max 0.050
_refine_ls_shift/su_mean 0.001
_refine_ls_structure_factor_coef Fsqd
_refine_ls_weighting_details 'calc w=1/[\s^2^(Fo^2^)+(0.0814P)^2^+0.0000P] where P=(Fo^2^+2Fc^2^)/3'
_refine_ls_weighting_scheme calc
_refine_ls_wR_factor_gt 0.1212
_refine_ls_wR_factor_ref 0.1508
_reflns_number_gt 2648
_reflns_number_total 4627
_reflns_threshold_expression >2sigma(I)
_cod_data_source_file jo6b01259_si_004.cif
_cod_data_source_block 001
_cod_depositor_comments
;
The following automatic conversions were performed:

data item '_symmetry_cell_setting' value 'Monoclinic' was changed to
'monoclinic' in accordance with the
/home/saulius/struct/COD-crude-data/automatic-downloads/DataCite-retrospective/ACS/depositions/lib/dictionaries/cif_core.dic
dictionary named 'cif_core.dic' version 2.4.2 last updated on
2011-04-26.

Automatic conversion script
Id: cif_fix_values 6909 2019-04-08 15:41:33Z antanas 
;
_cod_original_sg_symbol_H-M 'P2(1)/c  '
_cod_database_code 4037015

loop_
_symmetry_equiv_pos_as_xyz
'x, y, z'
'-x, y+1/2, -z+1/2'
'-x, -y, -z'
'x, -y-1/2, z-1/2'

loop_
_atom_site_label
_atom_site_type_symbol
_atom_site_fract_x
_atom_site_fract_y
_atom_site_fract_z
_atom_site_U_iso_or_equiv
_atom_site_adp_type
_atom_site_occupancy
_atom_site_symmetry_multiplicity
_atom_site_calc_flag
_atom_site_refinement_flags
O1 O 0.16511(6) 0.43173(18) 0.24295(5) 0.0430(3) Uani 1 1 d .
C4 C 0.18823(9) 0.4459(3) 0.30764(7) 0.0386(4) Uani 1 1 d .
C2 C 0.29363(9) 0.5716(3) 0.26736(8) 0.0410(4) Uani 1 1 d .
C20 C 0.12352(8) 0.3851(3) 0.34115(7) 0.0387(4) Uani 1 1 d .
C1 C 0.23046(9) 0.5095(3) 0.21927(8) 0.0420(4) Uani 1 1 d .
C13 C 0.31510(9) 0.5639(3) 0.39046(8) 0.0415(4) Uani 1 1 d .
C25 C 0.10671(10) 0.5352(3) 0.38629(8) 0.0486(4) Uani 1 1 d .
H25 H 0.1394 0.6701 0.3967 0.058 Uiso 1 1 calc R
C14 C 0.35870(10) 0.7655(3) 0.40915(9) 0.0540(5) Uani 1 1 d .
H14 H 0.3581 0.8851 0.3792 0.065 Uiso 1 1 calc R
C5 C 0.21712(9) 0.4946(3) 0.15054(8) 0.0438(4) Uani 1 1 d .
C3 C 0.26707(9) 0.5307(3) 0.32511(7) 0.0389(4) Uani 1 1 d .
C18 C 0.31809(10) 0.3937(3) 0.43582(8) 0.0519(5) Uani 1 1 d .
H18 H 0.2891 0.2532 0.4245 0.062 Uiso 1 1 calc R
C6 C 0.17497(11) 0.3070(3) 0.11902(8) 0.0566(5) Uani 1 1 d .
H6 H 0.1574 0.1867 0.1426 0.068 Uiso 1 1 calc R
C21 C 0.07645(9) 0.1828(3) 0.32677(7) 0.0434(4) Uani 1 1 d .
C11 C 0.38012(9) 0.6357(3) 0.26117(9) 0.0508(5) Uani 1 1 d .
H11A H 0.4208 0.5724 0.2979 0.061 Uiso 1 1 calc R
H11B H 0.3907 0.5616 0.2227 0.061 Uiso 1 1 calc R
C10 C 0.24167(10) 0.6674(3) 0.11475(9) 0.0576(5) Uani 1 1 d .
H10 H 0.2707 0.7976 0.1352 0.069 Uiso 1 1 calc R
C17 C 0.36283(11) 0.4261(4) 0.49742(9) 0.0614(5) Uani 1 1 d .
H17 H 0.3635 0.3075 0.5277 0.074 Uiso 1 1 calc R
C16 C 0.40636(10) 0.6268(4) 0.51581(9) 0.0620(6) Uani 1 1 d .
C15 C 0.40293(11) 0.7946(4) 0.47061(10) 0.0633(6) Uani 1 1 d .
H15 H 0.4319 0.9349 0.4821 0.076 Uiso 1 1 calc R
C9 C 0.22422(11) 0.6518(4) 0.04937(10) 0.0678(6) Uani 1 1 d .
H9 H 0.2413 0.7714 0.0253 0.081 Uiso 1 1 calc R
C26 C 0.09136(12) 0.0131(3) 0.27825(9) 0.0603(5) Uani 1 1 d .
H26A H 0.0651 -0.1339 0.2841 0.090 Uiso 1 1 calc R
H26B H 0.1513 -0.0098 0.2832 0.090 Uiso 1 1 calc R
H26C H 0.0675 0.0725 0.2358 0.090 Uiso 1 1 calc R
C23 C -0.00321(11) 0.2952(4) 0.40227(9) 0.0649(6) Uani 1 1 d .
H23 H -0.0471 0.2643 0.4228 0.078 Uiso 1 1 calc R
C22 C 0.01375(10) 0.1429(3) 0.35847(9) 0.0566(5) Uani 1 1 d .
H22 H -0.0184 0.0063 0.3496 0.068 Uiso 1 1 calc R
C8 C 0.18263(12) 0.4653(4) 0.01927(9) 0.0686(6) Uani 1 1 d .
H8 H 0.1706 0.4552 -0.0255 0.082 Uiso 1 1 calc R
C24 C 0.04305(11) 0.4916(4) 0.41645(8) 0.0591(5) Uani 1 1 d .
H24 H 0.0315 0.5970 0.4468 0.071 Uiso 1 1 calc R
C12 C 0.39457(11) 0.8814(4) 0.25755(10) 0.0689(6) Uani 1 1 d .
C7 C 0.15843(13) 0.2932(4) 0.05439(9) 0.0698(6) Uani 1 1 d .
H7 H 0.1299 0.1629 0.0337 0.084 Uiso 1 1 calc R
C19 C 0.45397(12) 0.6614(5) 0.58306(10) 0.0929(8) Uani 1 1 d .
H19A H 0.5136 0.6457 0.5853 0.139 Uiso 1 1 calc R
H19B H 0.4367 0.5456 0.6103 0.139 Uiso 1 1 calc R
H19C H 0.4426 0.8155 0.5973 0.139 Uiso 1 1 calc R
N1 N 0.40697(14) 1.0723(4) 0.25450(13) 0.1204(9) Uani 1 1 d .

loop_
_atom_site_aniso_label
_atom_site_aniso_U_11
_atom_site_aniso_U_22
_atom_site_aniso_U_33
_atom_site_aniso_U_23
_atom_site_aniso_U_13
_atom_site_aniso_U_12
O1 0.0372(6) 0.0538(7) 0.0377(7) -0.0017(5) 0.0080(5) -0.0071(5)
C4 0.0382(8) 0.0431(9) 0.0329(9) -0.0021(7) 0.0049(7) -0.0011(7)
C2 0.0362(8) 0.0393(9) 0.0480(10) -0.0015(8) 0.0106(8) -0.0030(7)
C20 0.0324(8) 0.0481(10) 0.0333(9) 0.0041(7) 0.0030(7) 0.0001(7)
C1 0.0379(8) 0.0442(10) 0.0461(10) -0.0004(8) 0.0141(8) -0.0044(7)
C13 0.0318(8) 0.0464(10) 0.0446(10) -0.0049(8) 0.0053(7) 0.0004(7)
C25 0.0481(9) 0.0575(11) 0.0393(9) -0.0007(8) 0.0078(8) -0.0020(8)
C14 0.0465(9) 0.0581(12) 0.0547(12) -0.0079(9) 0.0054(9) -0.0090(8)
C5 0.0380(8) 0.0513(11) 0.0439(10) 0.0013(8) 0.0135(7) -0.0007(8)
C3 0.0343(8) 0.0374(9) 0.0430(10) -0.0032(7) 0.0047(7) -0.0007(7)
C18 0.0457(9) 0.0551(12) 0.0521(11) -0.0001(9) 0.0050(8) 0.0014(8)
C6 0.0684(11) 0.0575(12) 0.0457(11) -0.0033(9) 0.0172(9) -0.0074(10)
C21 0.0381(8) 0.0480(10) 0.0400(10) 0.0082(8) 0.0003(7) -0.0041(7)
C11 0.0393(9) 0.0536(12) 0.0612(12) -0.0025(9) 0.0148(8) -0.0074(8)
C10 0.0484(10) 0.0686(12) 0.0584(12) 0.0041(10) 0.0175(9) -0.0097(9)
C17 0.0532(10) 0.0820(14) 0.0479(12) 0.0062(11) 0.0092(9) 0.0164(10)
C16 0.0343(9) 0.0984(17) 0.0504(12) -0.0188(12) 0.0034(9) 0.0096(10)
C15 0.0472(10) 0.0772(14) 0.0621(14) -0.0236(12) 0.0056(10) -0.0130(10)
C9 0.0572(11) 0.0945(16) 0.0569(13) 0.0204(12) 0.0242(10) -0.0045(12)
C26 0.0709(12) 0.0483(11) 0.0607(12) -0.0022(9) 0.0124(10) -0.0131(10)
C23 0.0460(10) 0.0960(16) 0.0555(12) 0.0165(12) 0.0176(9) -0.0011(11)
C22 0.0449(10) 0.0667(13) 0.0554(12) 0.0142(10) 0.0058(9) -0.0139(9)
C8 0.0653(12) 0.0991(17) 0.0448(11) -0.0014(12) 0.0195(10) 0.0007(12)
C24 0.0559(11) 0.0786(14) 0.0454(11) 0.0026(10) 0.0166(9) 0.0094(10)
C12 0.0548(11) 0.0625(15) 0.0949(17) -0.0054(12) 0.0285(11) -0.0144(10)
C7 0.0828(14) 0.0758(14) 0.0507(12) -0.0125(11) 0.0148(11) -0.0106(12)
C19 0.0589(12) 0.158(2) 0.0551(13) -0.0274(14) -0.0019(11) 0.0111(14)
N1 0.1122(17) 0.0633(14) 0.201(3) -0.0037(15) 0.0688(18) -0.0248(13)

loop_
_atom_type_symbol
_atom_type_description
_atom_type_scat_dispersion_real
_atom_type_scat_dispersion_imag
_atom_type_scat_source
C C 0.0033 0.0016 'International Tables Vol C Tables 4.2.6.8 and 6.1.1.4'
H H 0.0000 0.0000 'International Tables Vol C Tables 4.2.6.8 and 6.1.1.4'
N N 0.0061 0.0033 'International Tables Vol C Tables 4.2.6.8 and 6.1.1.4'
O O 0.0106 0.0060 'International Tables Vol C Tables 4.2.6.8 and 6.1.1.4'

loop_
_geom_angle_atom_site_label_1
_geom_angle_atom_site_label_2
_geom_angle_atom_site_label_3
_geom_angle
C4 O1 C1 107.66(11)
C3 C4 O1 109.46(13)
C3 C4 C20 135.00(14)
O1 C4 C20 115.37(12)
C1 C2 C3 107.17(13)
C1 C2 C11 125.36(15)
C3 C2 C11 126.82(14)
C25 C20 C21 119.61(14)
C25 C20 C4 118.98(14)
C21 C20 C4 121.36(14)
C2 C1 O1 109.55(14)
C2 C1 C5 135.92(14)
O1 C1 C5 114.43(12)
C14 C13 C18 117.49(15)
C14 C13 C3 121.55(15)
C18 C13 C3 120.97(15)
C24 C25 C20 121.01(17)
C15 C14 C13 120.85(18)
C10 C5 C6 118.07(16)
C10 C5 C1 122.31(15)
C6 C5 C1 119.54(15)
C4 C3 C2 106.15(14)
C4 C3 C13 125.97(14)
C2 C3 C13 127.85(14)
C17 C18 C13 120.85(17)
C7 C6 C5 120.84(18)
C22 C21 C20 117.89(16)
C22 C21 C26 119.82(16)
C20 C21 C26 122.29(14)
C12 C11 C2 114.64(15)
C5 C10 C9 120.50(18)
C16 C17 C18 121.50(19)
C15 C16 C17 117.25(17)
C15 C16 C19 121.7(2)
C17 C16 C19 121.1(2)
C16 C15 C14 122.06(18)
C8 C9 C10 120.46(18)
C24 C23 C22 120.11(17)
C23 C22 C21 121.87(17)
C9 C8 C7 119.37(18)
C23 C24 C25 119.48(18)
N1 C12 C11 178.9(2)
C6 C7 C8 120.76(19)

loop_
_geom_bond_atom_site_label_1
_geom_bond_atom_site_label_2
_geom_bond_distance
O1 C4 1.3723(17)
O1 C1 1.3734(17)
C4 C3 1.364(2)
C4 C20 1.466(2)
C2 C1 1.348(2)
C2 C3 1.439(2)
C2 C11 1.512(2)
C20 C25 1.387(2)
C20 C21 1.405(2)
C1 C5 1.461(2)
C13 C14 1.387(2)
C13 C18 1.389(2)
C13 C3 1.473(2)
C25 C24 1.383(2)
C14 C15 1.379(3)
C5 C10 1.386(2)
C5 C6 1.388(2)
C18 C17 1.387(2)
C6 C7 1.370(3)
C21 C22 1.387(2)
C21 C26 1.504(2)
C11 C12 1.453(3)
C10 C9 1.386(3)
C17 C16 1.381(3)
C16 C15 1.376(3)
C16 C19 1.507(3)
C9 C8 1.367(3)
C23 C24 1.369(3)
C23 C22 1.374(3)
C8 C7 1.371(3)
C12 N1 1.133(2)
